data_2020889
loop_
_publ_author_name
'Allan, Pamela'
'Arlin, Jean-Baptiste'
'Kennedy, Alan R.'
'Walls, Aiden'

_publ_section_title
;
 Mixed Ca/Sr salt forms of salicylic acid: tuning structure and aqueous
 solubility
;
_journal_coeditor_code EG3233
_journal_issue 2
_journal_name_full 'Acta Crystallographica Section C'
_journal_page_first
;
;
_journal_paper_doi 10.1107/S2053229617018265
_journal_volume 74
_journal_year 2018
_chemical_formula_iupac '[Ca0.37 Sr0.63 (C7 H5 O3)2 (H2 O)2]'
_chemical_formula_sum 'C14 H14 Ca0.37 O8 Sr0.63'
_chemical_formula_weight 380.38
_chemical_name_systematic <i>catena</i>-Poly[[diaquacalcium(II)/strontium(II)]-bis(\m~2~-2-hydroxybenzoato)]
_space_group_crystal_system monoclinic
_space_group_IT_number 15
_space_group_name_Hall '-C 2yc'
_space_group_name_H-M_alt 'C 1 2/c 1'
_symmetry_space_group_name_Hall '-C 2yc'
_symmetry_space_group_name_H-M 'C 1 2/c 1'
_atom_sites_solution_hydrogens mixed
_audit_creation_method SHELXL-2014/7
_cell_angle_alpha 90
_cell_angle_beta 91.599(4)
_cell_angle_gamma 90
_cell_formula_units_Z 4
_cell_length_a 16.6319(6)
_cell_length_b 11.4995(4)
_cell_length_c 7.7729(3)
_cell_measurement_reflns_used 10979
_cell_measurement_temperature 150(2)
_cell_measurement_theta_max 30.3915
_cell_measurement_theta_min 3.3601
_cell_volume 1486.05(9)
_computing_cell_refinement
;
CrysAlis PRO (Agilent, 2014)
;
_computing_data_collection
;
CrysAlis PRO (Agilent, 2014)
;
_computing_data_reduction
;
CrysAlis PRO (Agilent, 2014)
;
_computing_molecular_graphics
;
Mercury (Macrae <i>et al.</i>,  2008)
;
_computing_publication_material
;
SHELXL2014 (Sheldrick, 2015)
;
_computing_structure_refinement
;
SHELXL2014 (Sheldrick, 2015)
;
_computing_structure_solution
;
SIR92 (Altomare <i>et al.</i>,  1994)
;
_diffrn_ambient_temperature 150(2)
_diffrn_measured_fraction_theta_full 0.999
_diffrn_measured_fraction_theta_max 0.999
_diffrn_measurement_device_type 'Oxford Diffraction Xcalibur E'
_diffrn_measurement_method 'omega scans'
_diffrn_radiation_type MoK\a
_diffrn_radiation_wavelength 0.71073
_diffrn_reflns_av_R_equivalents 0.0357
_diffrn_reflns_limit_h_max 21
_diffrn_reflns_limit_h_min -21
_diffrn_reflns_limit_k_max 14
_diffrn_reflns_limit_k_min -14
_diffrn_reflns_limit_l_max 10
_diffrn_reflns_limit_l_min -10
_diffrn_reflns_number 16351
_diffrn_reflns_theta_full 27.000
_diffrn_reflns_theta_max 27.494
_diffrn_reflns_theta_min 3.367
_diffrn_standards_interval_count 0
_diffrn_standards_interval_time 0
_diffrn_standards_number 0
_exptl_absorpt_coefficient_mu 2.489
_exptl_absorpt_correction_T_max 1.00000
_exptl_absorpt_correction_T_min 0.73489
_exptl_absorpt_correction_type multi-scan
_exptl_absorpt_process_details
;
(CrysAlis PRO; Oxford Diffraction, 2010)
;
_exptl_crystal_colour colourless
_exptl_crystal_density_diffrn 1.700
_exptl_crystal_description prism
_exptl_crystal_F_000 774
_exptl_crystal_size_max 0.30
_exptl_crystal_size_mid 0.25
_exptl_crystal_size_min 0.12
_refine_diff_density_max 0.488
_refine_diff_density_min -0.246
_refine_ls_extinction_method none
_refine_ls_goodness_of_fit_ref 1.061
_refine_ls_hydrogen_treatment mixed
_refine_ls_matrix_type full
_refine_ls_number_parameters 118
_refine_ls_number_reflns 1704
_refine_ls_number_restraints 0
_refine_ls_restrained_S_all 1.061
_refine_ls_R_factor_all 0.0228
_refine_ls_R_factor_gt 0.0208
_refine_ls_shift/su_max 0.001
_refine_ls_shift/su_mean 0.000
_refine_ls_structure_factor_coef Fsqd
_refine_ls_weighting_details 'w=1/[\s^2^(Fo^2^)+(0.0278P)^2^+1.2252P] where P=(Fo^2^+2Fc^2^)/3'
_refine_ls_weighting_scheme calc
_refine_ls_wR_factor_gt 0.0512
_refine_ls_wR_factor_ref 0.0522
_reflns_number_gt 1622
_reflns_number_total 1704
_reflns_threshold_expression 'I > 2\s(I)'
_cod_data_source_file eg3233sup1.cif
_cod_data_source_block CaSr3070
_cod_database_code 2020889
_shelx_space_group_comment
;
The symmetry employed for this shelxl refinement is uniquely defined
by the following loop, which should always be used as a source of
symmetry information in preference to the above space-group names.
They are only intended as comments.
;

loop_
_space_group_symop_operation_xyz
'x, y, z'
'-x, y, -z+1/2'
'x+1/2, y+1/2, z'
'-x+1/2, y+1/2, -z+1/2'
'-x, -y, -z'
'x, -y, z-1/2'
'-x+1/2, -y+1/2, -z'
'x+1/2, -y+1/2, z-1/2'

loop_
_atom_site_type_symbol
_atom_site_label
_atom_site_fract_x
_atom_site_fract_y
_atom_site_fract_z
_atom_site_U_iso_or_equiv
_atom_site_adp_type
_atom_site_calc_flag
_atom_site_occupancy
Sr Sr1 0.5000 0.44518(2) -0.2500 0.01297(8) Uani d 0.632(4)
Ca Ca1 0.5000 0.44518(2) -0.2500 0.01297(8) Uani d 0.368(4)
O O1 0.25649(6) 0.25358(10) 0.26696(14) 0.0226(3) Uani d 1
O O2 0.37727(6) 0.39842(9) 0.26602(13) 0.0206(2) Uani d 1
O O3 0.45448(6) 0.39323(9) 0.03965(14) 0.0215(3) Uani d 1
O O1W 0.39587(7) 0.31632(11) -0.38135(16) 0.0283(3) Uani d 1
C C1 0.30065(8) 0.18750(12) 0.15863(18) 0.0173(3) Uani d 1
C C2 0.27135(9) 0.07781(13) 0.11396(19) 0.0220(3) Uani d 1
H H2 0.2210 0.0523 0.1546 0.026 Uiso calc 1
C C3 0.31588(10) 0.00648(14) 0.0105(2) 0.0255(3) Uani d 1
H H3 0.2963 -0.0689 -0.0180 0.031 Uiso calc 1
C C4 0.38909(11) 0.04319(14) -0.0530(2) 0.0263(4) Uani d 1
H H4 0.4197 -0.0070 -0.1229 0.032 Uiso calc 1
C C5 0.41673(9) 0.15382(13) -0.01308(19) 0.0217(3) Uani d 1
H H5 0.4660 0.1800 -0.0584 0.026 Uiso calc 1
C C6 0.37330(8) 0.22746(12) 0.09286(18) 0.0169(3) Uani d 1
C C7 0.40328(8) 0.34645(12) 0.13462(18) 0.0167(3) Uani d 1
H H1O 0.2833(15) 0.321(2) 0.284(3) 0.054(7) Uiso d 1
H H1W 0.3520(17) 0.292(2) -0.344(3) 0.064(8) Uiso d 1
H H2W 0.3891(13) 0.3347(19) -0.487(3) 0.043(6) Uiso d 1

loop_
_atom_site_aniso_label
_atom_site_aniso_U_11
_atom_site_aniso_U_22
_atom_site_aniso_U_33
_atom_site_aniso_U_12
_atom_site_aniso_U_13
_atom_site_aniso_U_23
Sr1 0.01299(12) 0.01185(12) 0.01419(12) 0.000 0.00261(7) 0.000
Ca1 0.01299(12) 0.01185(12) 0.01419(12) 0.000 0.00261(7) 0.000
O1 0.0202(5) 0.0221(6) 0.0258(6) -0.0037(4) 0.0074(4) -0.0023(4)
O2 0.0208(5) 0.0177(5) 0.0234(5) -0.0025(4) 0.0042(4) -0.0034(4)
O3 0.0209(5) 0.0186(5) 0.0254(6) -0.0041(4) 0.0069(4) -0.0001(4)
O1W 0.0243(6) 0.0364(7) 0.0245(6) -0.0067(5) 0.0053(5) 0.0037(5)
C1 0.0188(7) 0.0170(7) 0.0162(6) -0.0010(5) -0.0003(5) 0.0024(5)
C2 0.0238(7) 0.0211(7) 0.0210(7) -0.0078(6) -0.0001(6) 0.0034(6)
C3 0.0373(9) 0.0163(7) 0.0226(8) -0.0064(6) -0.0023(6) 0.0001(6)
C4 0.0339(9) 0.0203(8) 0.0248(8) 0.0015(6) 0.0039(6) -0.0039(6)
C5 0.0220(7) 0.0200(7) 0.0231(7) -0.0001(6) 0.0037(6) 0.0003(6)
C6 0.0173(6) 0.0152(7) 0.0182(7) -0.0013(5) 0.0000(5) 0.0014(5)
C7 0.0137(6) 0.0170(7) 0.0192(7) 0.0006(5) 0.0003(5) 0.0013(5)

loop_
_atom_type_symbol
_atom_type_description
_atom_type_scat_dispersion_real
_atom_type_scat_dispersion_imag
_atom_type_scat_source
Sr Sr -1.5307 3.2498 'International Tables Vol C Tables 4.2.6.8 and 6.1.1.4'
Ca Ca 0.2262 0.3064 'International Tables Vol C Tables 4.2.6.8 and 6.1.1.4'
O O 0.0106 0.0060 'International Tables Vol C Tables 4.2.6.8 and 6.1.1.4'
C C 0.0033 0.0016 'International Tables Vol C Tables 4.2.6.8 and 6.1.1.4'
H H 0.0000 0.0000 'International Tables Vol C Tables 4.2.6.8 and 6.1.1.4'

loop_
_geom_angle_atom_site_label_1
_geom_angle_atom_site_label_2
_geom_angle_atom_site_label_3
_geom_angle_site_symmetry_1
_geom_angle_site_symmetry_3
_geom_angle
O3 Sr1 O3 2_654 . 151.99(5)
O3 Sr1 O1W 2_654 2_654 90.14(4)
O3 Sr1 O1W . 2_654 73.03(4)
O3 Sr1 O1W 2_654 . 73.03(4)
O3 Sr1 O1W . . 90.14(4)
O1W Sr1 O1W 2_654 . 106.53(6)
O3 Sr1 O3 2_654 5_665 131.42(4)
O3 Sr1 O3 . 5_665 71.81(4)
O1W Sr1 O3 2_654 5_665 88.87(4)
O1W Sr1 O3 . 5_665 152.01(4)
O3 Sr1 O3 2_654 6_565 71.81(4)
O3 Sr1 O3 . 6_565 131.42(4)
O1W Sr1 O3 2_654 6_565 152.01(4)
O1W Sr1 O3 . 6_565 88.87(4)
O3 Sr1 O3 5_665 6_565 87.62(5)
O3 Sr1 O2 2_654 5_665 82.47(3)
O3 Sr1 O2 . 5_665 116.77(3)
O1W Sr1 O2 2_654 5_665 84.13(4)
O1W Sr1 O2 . 5_665 153.06(4)
O3 Sr1 O2 5_665 5_665 49.13(3)
O3 Sr1 O2 6_565 5_665 72.67(3)
O3 Sr1 O2 2_654 6_565 116.77(3)
O3 Sr1 O2 . 6_565 82.47(3)
O1W Sr1 O2 2_654 6_565 153.06(4)
O1W Sr1 O2 . 6_565 84.13(4)
O3 Sr1 O2 5_665 6_565 72.67(3)
O3 Sr1 O2 6_565 6_565 49.13(3)
O2 Sr1 O2 5_665 6_565 97.44(4)
O3 Sr1 C7 2_654 5_665 106.83(4)
O3 Sr1 C7 . 5_665 95.50(4)
O1W Sr1 C7 2_654 5_665 89.53(4)
O1W Sr1 C7 . 5_665 163.92(4)
O3 Sr1 C7 5_665 5_665 24.60(3)
O3 Sr1 C7 6_565 5_665 76.10(4)
O2 Sr1 C7 5_665 5_665 24.96(3)
O2 Sr1 C7 6_565 5_665 81.71(3)
O3 Sr1 C7 2_654 6_565 95.50(4)
O3 Sr1 C7 . 6_565 106.83(4)
O1W Sr1 C7 2_654 6_565 163.92(4)
O1W Sr1 C7 . 6_565 89.53(4)
O3 Sr1 C7 5_665 6_565 76.10(4)
O3 Sr1 C7 6_565 6_565 24.60(3)
O2 Sr1 C7 5_665 6_565 81.71(3)
O2 Sr1 C7 6_565 6_565 24.96(3)
C7 Sr1 C7 5_665 6_565 74.43(5)
O3 Sr1 Sr1 2_654 5_665 161.86(2)
O3 Sr1 Sr1 . 5_665 36.78(2)
O1W Sr1 Sr1 2_654 5_665 79.12(3)
O1W Sr1 Sr1 . 5_665 123.91(3)
O3 Sr1 Sr1 5_665 5_665 35.03(2)
O3 Sr1 Sr1 6_565 5_665 111.93(2)
O2 Sr1 Sr1 5_665 5_665 81.94(2)
O2 Sr1 Sr1 6_565 5_665 74.52(2)
C7 Sr1 Sr1 5_665 5_665 59.00(3)
C7 Sr1 Sr1 6_565 5_665 91.35(3)
O3 Sr1 Ca1 2_654 5_665 161.86(2)
O3 Sr1 Ca1 . 5_665 36.78(2)
O1W Sr1 Ca1 2_654 5_665 79.12(3)
O1W Sr1 Ca1 . 5_665 123.91(3)
O3 Sr1 Ca1 5_665 5_665 35.03(2)
O3 Sr1 Ca1 6_565 5_665 111.93(2)
O2 Sr1 Ca1 5_665 5_665 81.94(2)
O2 Sr1 Ca1 6_565 5_665 74.52(2)
C7 Sr1 Ca1 5_665 5_665 59.00(3)
C7 Sr1 Ca1 6_565 5_665 91.35(3)
Sr1 Sr1 Ca1 5_665 5_665 0.0
O3 Sr1 H2W 2_654 . 61.0(5)
O3 Sr1 H2W . . 105.7(5)
O1W Sr1 H2W 2_654 . 115.4(5)
O1W Sr1 H2W . . 16.4(5)
O3 Sr1 H2W 5_665 . 154.2(4)
O3 Sr1 H2W 6_565 . 74.9(5)
O2 Sr1 H2W 5_665 . 137.1(5)
O2 Sr1 H2W 6_565 . 81.5(4)
C7 Sr1 H2W 5_665 . 150.9(5)
C7 Sr1 H2W 6_565 . 80.3(5)
Sr1 Sr1 H2W 5_665 . 137.0(5)
Ca1 Sr1 H2W 5_665 . 137.0(5)
C1 O1 H1O . . 107.2(15)
C7 O2 Ca1 . 5_665 90.08(8)
C7 O2 Sr1 . 5_665 90.08(8)
Ca1 O2 Sr1 5_665 5_665 0.0
C7 O3 Sr1 . . 149.91(9)
C7 O3 Ca1 . 5_665 97.32(8)
Sr1 O3 Ca1 . 5_665 108.2
C7 O3 Sr1 . 5_665 97.32(8)
Sr1 O3 Sr1 . 5_665 108.19(4)
Ca1 O3 Sr1 5_665 5_665 0.0
Sr1 O1W H1W . . 131.2(18)
Sr1 O1W H2W . . 108.7(15)
H1W O1W H2W . . 109(2)
O1 C1 C2 . . 117.89(13)
O1 C1 C6 . . 121.78(13)
C2 C1 C6 . . 120.32(14)
C3 C2 C1 . . 119.63(14)
C3 C2 H2 . . 120.2
C1 C2 H2 . . 120.2
C2 C3 C4 . . 121.05(14)
C2 C3 H3 . . 119.5
C4 C3 H3 . . 119.5
C5 C4 C3 . . 119.16(15)
C5 C4 H4 . . 120.4
C3 C4 H4 . . 120.4
C4 C5 C6 . . 121.02(14)
C4 C5 H5 . . 119.5
C6 C5 H5 . . 119.5
C5 C6 C1 . . 118.77(13)
C5 C6 C7 . . 120.68(13)
C1 C6 C7 . . 120.55(13)
O3 C7 O2 . . 121.35(13)
O3 C7 C6 . . 119.42(13)
O2 C7 C6 . . 119.23(12)
O3 C7 Ca1 . 5_665 58.08(7)
O2 C7 Ca1 . 5_665 64.96(7)
C6 C7 Ca1 . 5_665 165.88(9)
O3 C7 Sr1 . 5_665 58.08(7)
O2 C7 Sr1 . 5_665 64.96(7)
C6 C7 Sr1 . 5_665 165.88(9)
Ca1 C7 Sr1 5_665 5_665 0.0

loop_
_geom_bond_atom_site_label_1
_geom_bond_atom_site_label_2
_geom_bond_site_symmetry_2
_geom_bond_distance
Sr1 O3 2_654 2.4686(10)
Sr1 O3 . 2.4686(10)
Sr1 O1W 2_654 2.4777(12)
Sr1 O1W . 2.4778(12)
Sr1 O3 5_665 2.5749(10)
Sr1 O3 6_565 2.5749(10)
Sr1 O2 5_665 2.7260(10)
Sr1 O2 6_565 2.7260(10)
Sr1 C7 5_665 3.0088(14)
Sr1 C7 6_565 3.0088(14)
Sr1 Sr1 5_665 4.08582(19)
Sr1 Ca1 5_665 4.08582(19)
Sr1 H2W . 2.87(2)
O1 C1 . 1.3639(18)
O1 H1O . 0.90(3)
O2 C7 . 1.2697(18)
O2 Ca1 5_665 2.7260(10)
O2 Sr1 5_665 2.7260(10)
O3 C7 . 1.2627(17)
O3 Ca1 5_665 2.5749(10)
O3 Sr1 5_665 2.5749(10)
O1W H1W . 0.84(3)
O1W H2W . 0.85(2)
C1 C2 . 1.393(2)
C1 C6 . 1.403(2)
C2 C3 . 1.379(2)
C2 H2 . 0.9500
C3 C4 . 1.392(2)
C3 H3 . 0.9500
C4 C5 . 1.385(2)
C4 H4 . 0.9500
C5 C6 . 1.397(2)
C5 H5 . 0.9500
C6 C7 . 1.4890(19)
C7 Ca1 5_665 3.0088(14)
C7 Sr1 5_665 3.0088(14)

loop_
_geom_hbond_atom_site_label_D
_geom_hbond_atom_site_label_H
_geom_hbond_atom_site_label_A
_geom_hbond_site_symmetry_A
_geom_hbond_distance_DH
_geom_hbond_distance_HA
_geom_hbond_distance_DA
_geom_hbond_angle_DHA
O1 H1O O2 . 0.90(3) 1.81(3) 2.6096(15) 147(2)
O1W H1W O1 7 0.84(3) 1.99(3) 2.8255(16) 175(3)
O1W H2W O2 1_554 0.85(2) 2.06(2) 2.9074(17) 173(2)

loop_
_geom_torsion_atom_site_label_1
_geom_torsion_atom_site_label_2
_geom_torsion_atom_site_label_3
_geom_torsion_atom_site_label_4
_geom_torsion_site_symmetry_1
_geom_torsion_site_symmetry_4
_geom_torsion
O1 C1 C2 C3 . . -177.33(13)
C6 C1 C2 C3 . . 2.8(2)
C1 C2 C3 C4 . . -1.3(2)
C2 C3 C4 C5 . . -0.9(2)
C3 C4 C5 C6 . . 1.6(2)
C4 C5 C6 C1 . . -0.1(2)
C4 C5 C6 C7 . . -179.76(14)
O1 C1 C6 C5 . . 177.99(13)
C2 C1 C6 C5 . . -2.1(2)
O1 C1 C6 C7 . . -2.3(2)
C2 C1 C6 C7 . . 177.57(13)
Sr1 O3 C7 O2 . . -132.57(16)
Ca1 O3 C7 O2 5_665 . 15.58(14)
Sr1 O3 C7 O2 5_665 . 15.58(14)
Sr1 O3 C7 C6 . . 48.0(2)
Ca1 O3 C7 C6 5_665 . -163.82(10)
Sr1 O3 C7 C6 5_665 . -163.82(10)
Sr1 O3 C7 Ca1 . 5_665 -148.2(2)
Sr1 O3 C7 Ca1 5_665 5_665 0.0
Sr1 O3 C7 Sr1 . 5_665 -148.2(2)
Ca1 O3 C7 Sr1 5_665 5_665 0.0
Ca1 O2 C7 O3 5_665 . -14.58(13)
Sr1 O2 C7 O3 5_665 . -14.58(13)
Ca1 O2 C7 C6 5_665 . 164.83(11)
Sr1 O2 C7 C6 5_665 . 164.83(11)
Sr1 O2 C7 Ca1 5_665 5_665 0.0
Ca1 O2 C7 Sr1 5_665 5_665 0.0
C5 C6 C7 O3 . . 19.7(2)
C1 C6 C7 O3 . . -160.00(13)
C5 C6 C7 O2 . . -159.73(14)
C1 C6 C7 O2 . . 20.6(2)
C5 C6 C7 Ca1 . 5_665 -56.1(5)
C1 C6 C7 Ca1 . 5_665 124.2(4)
C5 C6 C7 Sr1 . 5_665 -56.1(5)
C1 C6 C7 Sr1 . 5_665 124.2(4)

_cod_database_fobs_code 2020889
